data_4311740
loop_
_publ_author_name
'Adrien P. C\^ot\'e'
'George K. H. Shimizu'

_publ_section_title
;
 Silver(I) Arylsulfonates: A Systematic Study of "Softer" Hybrid
 Inorganic-Organic Solids
;
_journal_name_full 'Inorganic Chemistry'
_journal_page_first 6663
_journal_page_last 6673
_journal_paper_doi 10.1021/ic0491229
_journal_volume 43
_journal_year 2004
_chemical_formula_sum 'C20 H16 Ag2 O7 S2'
_chemical_formula_weight 648.19
_chemical_name_systematic 'Silver 1-naphthalenesulfonate monohydrate'
_space_group_IT_number 7
_symmetry_cell_setting monoclinic
_symmetry_space_group_name_Hall 'P -2yc'
_symmetry_space_group_name_H-M 'P 1 c 1'
_atom_sites_solution_hydrogens geom
_atom_sites_solution_primary direct
_atom_sites_solution_secondary difmap
_audit_creation_method SHELXL-97
_cell_angle_alpha 90.00
_cell_angle_beta 95.8690(7)
_cell_angle_gamma 90.00
_cell_formula_units_Z 4
_cell_length_a 15.9910(2)
_cell_length_b 5.44800(10)
_cell_length_c 11.2300(3)
_cell_measurement_temperature 173(2)
_cell_volume 973.22(3)
_computing_structure_refinement 'SHELXL-97 (Sheldrick, 1997)'
_computing_structure_solution 'SHELXS-97 (Sheldrick, 1990)'
_diffrn_ambient_temperature 173(2)
_diffrn_measured_fraction_theta_full 0.999
_diffrn_measured_fraction_theta_max 0.999
_diffrn_radiation_monochromator graphite
_diffrn_radiation_source 'fine-focus sealed tube'
_diffrn_radiation_type MoK\a
_diffrn_radiation_wavelength 0.71073
_diffrn_reflns_av_R_equivalents 0.0064
_diffrn_reflns_av_sigmaI/netI 0.0352
_diffrn_reflns_limit_h_max 20
_diffrn_reflns_limit_h_min -20
_diffrn_reflns_limit_k_max 6
_diffrn_reflns_limit_k_min -7
_diffrn_reflns_limit_l_max 14
_diffrn_reflns_limit_l_min -14
_diffrn_reflns_number 4088
_diffrn_reflns_theta_full 27.49
_diffrn_reflns_theta_max 27.49
_diffrn_reflns_theta_min 1.28
_exptl_absorpt_coefficient_mu 4.542
_exptl_absorpt_correction_T_max 0.9955
_exptl_absorpt_correction_T_min 0.6594
_exptl_crystal_density_diffrn 4.424
_exptl_crystal_density_method 'not measured'
_exptl_crystal_F_000 1272
_exptl_crystal_size_max 0.10
_exptl_crystal_size_mid 0.08
_exptl_crystal_size_min 0.00
_refine_diff_density_max 0.790
_refine_diff_density_min -1.306
_refine_diff_density_rms 0.375
_refine_ls_abs_structure_details 'Flack H D (1983), Acta Cryst. A39, 876-881'
_refine_ls_abs_structure_Flack 0.60(3)
_refine_ls_extinction_method none
_refine_ls_goodness_of_fit_ref 1.230
_refine_ls_hydrogen_treatment mixed
_refine_ls_matrix_type full
_refine_ls_number_parameters 280
_refine_ls_number_reflns 4085
_refine_ls_number_restraints 2
_refine_ls_restrained_S_all 1.230
_refine_ls_R_factor_all 0.0393
_refine_ls_R_factor_gt 0.0312
_refine_ls_shift/su_max 0.001
_refine_ls_shift/su_mean 0.000
_refine_ls_structure_factor_coef Fsqd
_refine_ls_weighting_details 'calc w=1/[\s^2^(Fo^2^)+(0.0604P)^2^+0.0000P] where P=(Fo^2^+2Fc^2^)/3'
_refine_ls_weighting_scheme calc
_refine_ls_wR_factor_gt 0.0856
_refine_ls_wR_factor_ref 0.1006
_reflns_number_gt 3823
_reflns_number_total 4085
_reflns_threshold_expression >2sigma(I)
_cod_data_source_file ic0491229si20040706_040149_3.cif
_cod_data_source_block shelxl
_cod_database_code 4311740

loop_
_symmetry_equiv_pos_as_xyz
'x, y, z'
'x, -y, z+1/2'

loop_
_atom_site_label
_atom_site_type_symbol
_atom_site_fract_x
_atom_site_fract_y
_atom_site_fract_z
_atom_site_U_iso_or_equiv
_atom_site_adp_type
_atom_site_occupancy
_atom_site_symmetry_multiplicity
_atom_site_calc_flag
_atom_site_refinement_flags
_atom_site_disorder_assembly
_atom_site_disorder_group
Ag1 Ag 0.14597(3) 1.11681(7) 0.35498(3) 0.02644(13) Uani 1 1 d . . .
Ag2 Ag 0.14593(2) 0.59895(7) 0.55395(3) 0.02503(13) Uani 1 1 d . . .
S1 S 0.27466(9) 1.0706(3) 0.62186(12) 0.0200(3) Uani 1 1 d . . .
S2 S 0.01737(9) 0.0554(3) 0.60199(12) 0.0193(3) Uani 1 1 d . . .
O1 O 0.2643(3) 1.0267(10) 0.4929(4) 0.0335(10) Uani 1 1 d . . .
O2 O 0.2398(3) 0.8714(7) 0.6891(4) 0.0254(9) Uani 1 1 d . . .
O3 O 0.2444(3) 1.3108(8) 0.6557(4) 0.0282(9) Uani 1 1 d . . .
O4 O 0.0450(3) 0.3043(8) 0.6340(4) 0.0265(9) Uani 1 1 d . . .
O5 O 0.0547(3) 0.9621(8) 0.4981(4) 0.0271(9) Uani 1 1 d . . .
O6 O 0.0287(3) 1.1140(7) 0.2036(4) 0.0298(10) Uani 1 1 d . . .
O7 O 0.1475(3) 0.5720(7) 0.3382(4) 0.0252(9) Uani 1 1 d . . .
H15 H 0.1992 0.6383 0.3089 0.038 Uiso 1 1 calc R . .
H16 H 0.0967 0.6409 0.2924 0.038 Uiso 1 1 calc R . .
C1 C 0.3840(4) 1.0754(9) 0.6632(5) 0.0181(11) Uani 1 1 d . . .
C2 C 0.4180(4) 0.9076(10) 0.7437(6) 0.0239(13) Uani 1 1 d . . .
H1 H 0.3828 0.7913 0.7773 0.036 Uiso 1 1 calc R . .
C3 C 0.5053(4) 0.9060(10) 0.7773(6) 0.0268(13) Uani 1 1 d . . .
H2 H 0.5287 0.7877 0.8333 0.040 Uiso 1 1 calc R . .
C4 C 0.5566(4) 1.0711(11) 0.7308(6) 0.0280(13) Uani 1 1 d . . .
H3 H 0.6153 1.0683 0.7549 0.042 Uiso 1 1 calc R . .
C5 C 0.5226(3) 1.2491(10) 0.6459(5) 0.0212(11) Uani 1 1 d . . .
C6 C 0.5767(4) 1.4214(10) 0.5964(6) 0.0269(13) Uani 1 1 d . . .
H4 H 0.6354 1.4172 0.6201 0.040 Uiso 1 1 calc R . .
C7 C 0.5445(5) 1.5923(10) 0.5152(6) 0.0314(15) Uani 1 1 d . . .
H5 H 0.5809 1.7061 0.4823 0.047 Uiso 1 1 calc R . .
C8 C 0.4564(5) 1.5995(10) 0.4799(6) 0.0290(14) Uani 1 1 d . . .
H6 H 0.4340 1.7179 0.4232 0.043 Uiso 1 1 calc R . .
C9 C 0.4036(4) 1.4352(10) 0.5276(5) 0.0230(12) Uani 1 1 d . . .
H7 H 0.3449 1.4435 0.5045 0.035 Uiso 1 1 calc R . .
C10 C 0.4354(3) 1.2534(10) 0.6109(4) 0.0186(10) Uani 1 1 d . . .
C11 C -0.0927(3) 0.0707(9) 0.5575(5) 0.0163(10) Uani 1 1 d . . .
C12 C -0.1438(4) -0.0960(9) 0.6082(5) 0.0221(12) Uani 1 1 d . . .
H8 H -0.1201 -0.2097 0.6663 0.033 Uiso 1 1 calc R . .
C13 C -0.2309(4) -0.0967(10) 0.5733(6) 0.0252(13) Uani 1 1 d . . .
H9 H -0.2659 -0.2138 0.6067 0.038 Uiso 1 1 calc R . .
C14 C -0.2649(4) 0.0672(11) 0.4931(6) 0.0248(12) Uani 1 1 d . . .
H10 H -0.3239 0.0647 0.4711 0.037 Uiso 1 1 calc R . .
C15 C -0.2147(3) 0.2449(10) 0.4402(5) 0.0208(11) Uani 1 1 d . . .
C16 C -0.2513(4) 0.4200(10) 0.3576(6) 0.0261(13) Uani 1 1 d . . .
H11 H -0.3104 0.4194 0.3368 0.039 Uiso 1 1 calc R . .
C17 C -0.2027(4) 0.5898(11) 0.3076(6) 0.0271(13) Uani 1 1 d . . .
H12 H -0.2280 0.7062 0.2521 0.041 Uiso 1 1 calc R . .
C18 C -0.1155(4) 0.5922(10) 0.3384(6) 0.0252(13) Uani 1 1 d . . .
H13 H -0.0821 0.7117 0.3037 0.038 Uiso 1 1 calc R . .
C19 C -0.0778(4) 0.4265(10) 0.4169(5) 0.0241(12) Uani 1 1 d . . .
H14 H -0.0186 0.4297 0.4359 0.036 Uiso 1 1 calc R . .
C20 C -0.1270(3) 0.2480(10) 0.4709(4) 0.0184(10) Uani 1 1 d . . .

loop_
_atom_site_aniso_label
_atom_site_aniso_U_11
_atom_site_aniso_U_22
_atom_site_aniso_U_33
_atom_site_aniso_U_23
_atom_site_aniso_U_13
_atom_site_aniso_U_12
Ag1 0.0292(3) 0.0286(3) 0.0206(2) 0.00228(19) -0.00167(17) -0.0011(2)
Ag2 0.0319(3) 0.0207(2) 0.0215(2) 0.00172(18) -0.00220(18) 0.00083(19)
S1 0.0168(6) 0.0232(7) 0.0194(6) -0.0001(5) -0.0006(5) 0.0008(5)
S2 0.0167(6) 0.0208(7) 0.0199(6) 0.0006(5) -0.0011(5) -0.0001(5)
O1 0.027(2) 0.051(3) 0.021(2) -0.001(2) -0.0025(17) 0.000(2)
O2 0.022(2) 0.025(2) 0.030(2) 0.0013(16) 0.0022(17) -0.0041(15)
O3 0.026(2) 0.025(2) 0.034(2) 0.0020(18) 0.0042(17) 0.0067(17)
O4 0.027(2) 0.022(2) 0.030(2) -0.0030(17) -0.0002(16) -0.0065(16)
O5 0.020(2) 0.034(2) 0.027(2) -0.0036(18) 0.0038(16) 0.0029(17)
O6 0.026(2) 0.032(3) 0.029(2) -0.0101(16) -0.0060(18) 0.0007(17)
O7 0.028(2) 0.032(2) 0.016(2) 0.0029(15) 0.0026(17) 0.0003(18)
C1 0.016(3) 0.019(3) 0.019(3) -0.0006(19) -0.002(2) 0.0029(19)
C2 0.029(3) 0.021(3) 0.021(3) 0.000(2) 0.000(2) 0.001(2)
C3 0.024(3) 0.029(3) 0.026(3) 0.001(2) -0.005(2) 0.008(2)
C4 0.028(3) 0.032(3) 0.024(3) -0.004(2) -0.001(3) 0.004(2)
C5 0.023(3) 0.020(3) 0.020(2) -0.006(2) -0.001(2) 0.000(2)
C6 0.023(3) 0.027(3) 0.031(3) -0.006(2) 0.005(2) -0.006(2)
C7 0.040(4) 0.026(3) 0.029(3) -0.004(2) 0.006(3) -0.011(2)
C8 0.037(4) 0.026(3) 0.024(3) 0.004(2) 0.000(3) -0.002(2)
C9 0.032(3) 0.016(3) 0.021(3) 0.003(2) 0.002(2) 0.000(2)
C10 0.019(3) 0.018(3) 0.018(2) -0.001(2) 0.0022(19) 0.001(2)
C11 0.016(3) 0.017(3) 0.015(2) -0.0029(18) 0.001(2) -0.0007(19)
C12 0.022(3) 0.022(3) 0.021(3) 0.002(2) -0.001(2) -0.002(2)
C13 0.024(3) 0.026(3) 0.026(3) -0.001(2) 0.003(2) -0.008(2)
C14 0.016(3) 0.031(3) 0.027(3) -0.004(2) 0.001(2) -0.004(2)
C15 0.021(3) 0.018(3) 0.022(2) -0.002(2) -0.001(2) 0.002(2)
C16 0.026(3) 0.027(3) 0.024(3) 0.000(2) -0.003(2) 0.002(2)
C17 0.032(4) 0.029(3) 0.020(3) 0.004(2) 0.001(3) 0.007(2)
C18 0.031(3) 0.024(3) 0.021(3) -0.001(2) 0.003(2) -0.002(2)
C19 0.026(3) 0.026(3) 0.020(3) 0.000(2) 0.003(2) -0.002(2)
C20 0.021(3) 0.018(3) 0.015(2) -0.0018(19) -0.0006(18) 0.001(2)

loop_
_atom_type_symbol
_atom_type_description
_atom_type_scat_dispersion_real
_atom_type_scat_dispersion_imag
_atom_type_scat_source
C C 0.0033 0.0016 'International Tables Vol C Tables 4.2.6.8 and 6.1.1.4'
H H 0.0000 0.0000 'International Tables Vol C Tables 4.2.6.8 and 6.1.1.4'
O O 0.0106 0.0060 'International Tables Vol C Tables 4.2.6.8 and 6.1.1.4'
S S 0.1246 0.1234 'International Tables Vol C Tables 4.2.6.8 and 6.1.1.4'
Ag Ag -0.8971 1.1015 'International Tables Vol C Tables 4.2.6.8 and 6.1.1.4'

loop_
_geom_angle_atom_site_label_1
_geom_angle_atom_site_label_2
_geom_angle_atom_site_label_3
_geom_angle
_geom_angle_site_symmetry_1
_geom_angle_site_symmetry_3
_geom_angle_publ_flag
O1 Ag1 O6 167.29(16) . . ?
O1 Ag1 O5 89.36(16) . . ?
O6 Ag1 O5 89.29(16) . . ?
O1 Ag1 O7 104.04(16) . 1_565 ?
O6 Ag1 O7 88.03(14) . 1_565 ?
O5 Ag1 O7 114.01(14) . 1_565 ?
O1 Ag1 O2 89.59(16) . 2_574 ?
O6 Ag1 O2 87.58(16) . 2_574 ?
O5 Ag1 O2 160.93(15) . 2_574 ?
O7 Ag1 O2 84.68(13) 1_565 2_574 ?
O3 Ag2 O7 111.00(14) 1_545 . ?
O3 Ag2 O5 164.72(15) 1_545 . ?
O7 Ag2 O5 82.11(14) . . ?
O3 Ag2 O4 80.08(14) 1_545 . ?
O7 Ag2 O4 113.02(14) . . ?
O5 Ag2 O4 102.49(14) . . ?
O3 Ag2 O2 77.20(15) 1_545 . ?
O7 Ag2 O2 124.94(15) . . ?
O5 Ag2 O2 88.91(14) . . ?
O4 Ag2 O2 121.95(13) . . ?
O3 S1 O1 113.5(3) . . ?
O3 S1 O2 112.1(3) . . ?
O1 S1 O2 112.3(3) . . ?
O3 S1 C1 105.3(3) . . ?
O1 S1 C1 105.9(3) . . ?
O2 S1 C1 107.1(3) . . ?
O5 S2 O4 112.5(3) 1_545 . ?
O5 S2 O6 112.1(3) 1_545 2_565 ?
O4 S2 O6 112.6(2) . 2_565 ?
O5 S2 C11 105.4(3) 1_545 . ?
O4 S2 C11 106.9(2) . . ?
O6 S2 C11 106.7(3) 2_565 . ?
S1 O1 Ag1 128.1(3) . . ?
S1 O2 Ag2 111.2(2) . . ?
S1 O2 Ag1 130.7(2) . 2_575 ?
Ag2 O2 Ag1 95.63(14) . 2_575 ?
S1 O3 Ag2 132.4(3) . 1_565 ?
S2 O4 Ag2 134.1(3) . . ?
S2 O5 Ag1 137.1(3) 1_565 . ?
S2 O5 Ag2 110.6(2) 1_565 . ?
Ag1 O5 Ag2 93.79(14) . . ?
S2 O6 Ag1 125.5(3) 2_564 . ?
Ag2 O7 Ag1 89.06(12) . 1_545 ?
C2 C1 C10 121.3(5) . . ?
C2 C1 S1 118.9(5) . . ?
C10 C1 S1 119.8(4) . . ?
C1 C2 C3 120.0(6) . . ?
C4 C3 C2 121.0(6) . . ?
C3 C4 C5 120.2(6) . . ?
C10 C5 C6 120.2(5) . . ?
C10 C5 C4 119.7(5) . . ?
C6 C5 C4 120.1(5) . . ?
C7 C6 C5 120.4(6) . . ?
C6 C7 C8 119.9(6) . . ?
C9 C8 C7 120.1(6) . . ?
C8 C9 C10 121.2(6) . . ?
C5 C10 C9 118.2(5) . . ?
C5 C10 C1 117.8(5) . . ?
C9 C10 C1 124.0(5) . . ?
C12 C11 C20 121.3(5) . . ?
C12 C11 S2 117.5(4) . . ?
C20 C11 S2 121.2(4) . . ?
C11 C12 C13 119.8(5) . . ?
C14 C13 C12 120.4(5) . . ?
C13 C14 C15 121.6(6) . . ?
C20 C15 C16 119.2(5) . . ?
C20 C15 C14 119.6(5) . . ?
C16 C15 C14 121.2(5) . . ?
C17 C16 C15 120.8(6) . . ?
C16 C17 C18 119.9(6) . . ?
C19 C18 C17 121.1(6) . . ?
C18 C19 C20 120.2(6) . . ?
C15 C20 C19 118.9(5) . . ?
C15 C20 C11 117.3(5) . . ?
C19 C20 C11 123.9(5) . . ?

loop_
_geom_bond_atom_site_label_1
_geom_bond_atom_site_label_2
_geom_bond_distance
_geom_bond_site_symmetry_2
_geom_bond_publ_flag
Ag1 O1 2.371(5) . ?
Ag1 O6 2.400(4) . ?
Ag1 O5 2.429(4) . ?
Ag1 O7 2.487(4) 1_565 ?
Ag1 O2 2.509(4) 2_574 ?
Ag2 O3 2.425(4) 1_545 ?
Ag2 O7 2.430(4) . ?
Ag2 O5 2.500(4) . ?
Ag2 O4 2.507(4) . ?
Ag2 O2 2.509(4) . ?
S1 O3 1.459(4) . ?
S1 O1 1.460(5) . ?
S1 O2 1.465(4) . ?
S1 C1 1.762(6) . ?
S2 O5 1.456(4) 1_545 ?
S2 O4 1.459(4) . ?
S2 O6 1.464(4) 2_565 ?
S2 C11 1.782(6) . ?
O2 Ag1 2.509(4) 2_575 ?
O3 Ag2 2.425(4) 1_565 ?
O5 S2 1.456(4) 1_565 ?
O6 S2 1.464(4) 2_564 ?
O7 Ag1 2.487(4) 1_545 ?
C1 C2 1.359(8) . ?
C1 C10 1.436(8) . ?
C2 C3 1.410(9) . ?
C3 C4 1.356(9) . ?
C4 C5 1.428(8) . ?
C5 C10 1.409(7) . ?
C5 C6 1.427(8) . ?
C6 C7 1.366(9) . ?
C7 C8 1.426(11) . ?
C8 C9 1.375(9) . ?
C9 C10 1.420(8) . ?
C11 C12 1.382(8) . ?
C11 C20 1.439(8) . ?
C12 C13 1.409(9) . ?
C13 C14 1.343(9) . ?
C14 C15 1.426(8) . ?
C15 C20 1.409(8) . ?
C15 C16 1.414(8) . ?
C16 C17 1.366(9) . ?
C17 C18 1.403(10) . ?
C18 C19 1.359(9) . ?
C19 C20 1.424(8) . ?

loop_
_geom_torsion_atom_site_label_1
_geom_torsion_atom_site_label_2
_geom_torsion_atom_site_label_3
_geom_torsion_atom_site_label_4
_geom_torsion
_geom_torsion_site_symmetry_1
_geom_torsion_site_symmetry_2
_geom_torsion_site_symmetry_3
_geom_torsion_site_symmetry_4
_geom_torsion_publ_flag
O3 S1 O1 Ag1 -43.4(4) . . . . ?
O2 S1 O1 Ag1 85.0(4) . . . . ?
C1 S1 O1 Ag1 -158.4(3) . . . . ?
O6 Ag1 O1 S1 -126.8(7) . . . . ?
O5 Ag1 O1 S1 -42.9(4) . . . . ?
O7 Ag1 O1 S1 71.8(4) 1_565 . . . ?
O2 Ag1 O1 S1 156.2(4) 2_574 . . . ?
O3 S1 O2 Ag2 114.5(3) . . . . ?
O1 S1 O2 Ag2 -14.6(3) . . . . ?
C1 S1 O2 Ag2 -130.4(2) . . . . ?
O3 S1 O2 Ag1 -3.7(4) . . . 2_575 ?
O1 S1 O2 Ag1 -132.8(3) . . . 2_575 ?
C1 S1 O2 Ag1 111.4(3) . . . 2_575 ?
O3 Ag2 O2 S1 126.4(3) 1_545 . . . ?
O7 Ag2 O2 S1 19.6(3) . . . . ?
O5 Ag2 O2 S1 -60.0(2) . . . . ?
O4 Ag2 O2 S1 -164.1(2) . . . . ?
O3 Ag2 O2 Ag1 -95.76(15) 1_545 . . 2_575 ?
O7 Ag2 O2 Ag1 157.41(14) . . . 2_575 ?
O5 Ag2 O2 Ag1 77.82(15) . . . 2_575 ?
O4 Ag2 O2 Ag1 -26.2(2) . . . 2_575 ?
O1 S1 O3 Ag2 21.0(4) . . . 1_565 ?
O2 S1 O3 Ag2 -107.5(3) . . . 1_565 ?
C1 S1 O3 Ag2 136.3(3) . . . 1_565 ?
O5 S2 O4 Ag2 -2.5(4) 1_545 . . . ?
O6 S2 O4 Ag2 125.3(3) 2_565 . . . ?
C11 S2 O4 Ag2 -117.8(3) . . . . ?
O3 Ag2 O4 S2 -73.6(3) 1_545 . . . ?
O7 Ag2 O4 S2 35.1(4) . . . . ?
O5 Ag2 O4 S2 121.8(3) . . . . ?
O2 Ag2 O4 S2 -141.6(3) . . . . ?
O1 Ag1 O5 S2 83.4(4) . . . 1_565 ?
O6 Ag1 O5 S2 -109.2(4) . . . 1_565 ?
O7 Ag1 O5 S2 -21.7(4) 1_565 . . 1_565 ?
O2 Ag1 O5 S2 170.3(3) 2_574 . . 1_565 ?
O1 Ag1 O5 Ag2 -42.71(16) . . . . ?
O6 Ag1 O5 Ag2 124.66(14) . . . . ?
O7 Ag1 O5 Ag2 -147.82(13) 1_565 . . . ?
O2 Ag1 O5 Ag2 44.2(5) 2_574 . . . ?
O3 Ag2 O5 S2 -39.2(7) 1_545 . . 1_565 ?
O7 Ag2 O5 S2 170.9(3) . . . 1_565 ?
O4 Ag2 O5 S2 58.9(3) . . . 1_565 ?
O2 Ag2 O5 S2 -63.6(2) . . . 1_565 ?
O3 Ag2 O5 Ag1 104.9(5) 1_545 . . . ?
O7 Ag2 O5 Ag1 -45.10(14) . . . . ?
O4 Ag2 O5 Ag1 -157.05(13) . . . . ?
O2 Ag2 O5 Ag1 80.41(15) . . . . ?
O1 Ag1 O6 S2 -25.4(10) . . . 2_564 ?
O5 Ag1 O6 S2 -109.3(3) . . . 2_564 ?
O7 Ag1 O6 S2 136.6(4) 1_565 . . 2_564 ?
O2 Ag1 O6 S2 51.8(3) 2_574 . . 2_564 ?
O3 Ag2 O7 Ag1 44.63(18) 1_545 . . 1_545 ?
O5 Ag2 O7 Ag1 -143.49(15) . . . 1_545 ?
O4 Ag2 O7 Ag1 -43.22(18) . . . 1_545 ?
O2 Ag2 O7 Ag1 133.40(14) . . . 1_545 ?
O3 S1 C1 C2 120.1(5) . . . . ?
O1 S1 C1 C2 -119.5(5) . . . . ?
O2 S1 C1 C2 0.5(5) . . . . ?
O3 S1 C1 C10 -60.6(5) . . . . ?
O1 S1 C1 C10 59.9(5) . . . . ?
O2 S1 C1 C10 179.9(4) . . . . ?
C10 C1 C2 C3 0.0(9) . . . . ?
S1 C1 C2 C3 179.3(4) . . . . ?
C1 C2 C3 C4 0.3(9) . . . . ?
C2 C3 C4 C5 -0.5(9) . . . . ?
C3 C4 C5 C10 0.3(9) . . . . ?
C3 C4 C5 C6 -179.5(6) . . . . ?
C10 C5 C6 C7 0.2(9) . . . . ?
C4 C5 C6 C7 -179.9(6) . . . . ?
C5 C6 C7 C8 0.3(9) . . . . ?
C6 C7 C8 C9 0.2(10) . . . . ?
C7 C8 C9 C10 -1.1(9) . . . . ?
C6 C5 C10 C9 -1.1(8) . . . . ?
C4 C5 C10 C9 179.1(5) . . . . ?
C6 C5 C10 C1 179.8(5) . . . . ?
C4 C5 C10 C1 0.0(8) . . . . ?
C8 C9 C10 C5 1.5(9) . . . . ?
C8 C9 C10 C1 -179.4(5) . . . . ?
C2 C1 C10 C5 -0.1(8) . . . . ?
S1 C1 C10 C5 -179.5(4) . . . . ?
C2 C1 C10 C9 -179.2(6) . . . . ?
S1 C1 C10 C9 1.5(8) . . . . ?
O5 S2 C11 C12 109.5(5) 1_545 . . . ?
O4 S2 C11 C12 -130.5(4) . . . . ?
O6 S2 C11 C12 -9.8(5) 2_565 . . . ?
O5 S2 C11 C20 -69.7(5) 1_545 . . . ?
O4 S2 C11 C20 50.2(5) . . . . ?
O6 S2 C11 C20 170.9(4) 2_565 . . . ?
C20 C11 C12 C13 1.2(8) . . . . ?
S2 C11 C12 C13 -178.0(4) . . . . ?
C11 C12 C13 C14 -1.5(9) . . . . ?
C12 C13 C14 C15 0.5(9) . . . . ?
C13 C14 C15 C20 0.9(9) . . . . ?
C13 C14 C15 C16 -178.7(6) . . . . ?
C20 C15 C16 C17 0.2(9) . . . . ?
C14 C15 C16 C17 179.9(6) . . . . ?
C15 C16 C17 C18 -0.2(9) . . . . ?
C16 C17 C18 C19 0.5(9) . . . . ?
C17 C18 C19 C20 -0.8(9) . . . . ?
C16 C15 C20 C19 -0.5(8) . . . . ?
C14 C15 C20 C19 179.9(5) . . . . ?
C16 C15 C20 C11 178.4(5) . . . . ?
C14 C15 C20 C11 -1.2(8) . . . . ?
C18 C19 C20 C15 0.8(8) . . . . ?
C18 C19 C20 C11 -178.1(5) . . . . ?
C12 C11 C20 C15 0.1(8) . . . . ?
S2 C11 C20 C15 179.4(4) . . . . ?
C12 C11 C20 C19 179.0(5) . . . . ?
S2 C11 C20 C19 -1.7(7) . . . . ?
